data_4343196
loop_
_publ_author_name
'Tyrrell, Sophie'
'Behrendt, Gereon'
'Nockemann, Peter'

_publ_section_title
;
 Ionothermal syntheses of nano- and microstructured ternary
 copper-indium-chalcogenides.
;
_journal_issue 9
_journal_name_full 'Inorganic chemistry'
_journal_page_first 4495
_journal_page_last 4503
_journal_paper_doi 10.1021/acs.inorgchem.5b00322
_journal_volume 54
_journal_year 2015
_chemical_formula_moiety 'C12 H10 Cu O4 Se2, C2 H10 Cl2 Cu O3'
_chemical_formula_sum 'C14 H20 Cl2 Cu2 O7 Se2'
_chemical_formula_weight 656.20
_chemical_name_systematic
;
 ? 
;
_space_group_crystal_system monoclinic
_space_group_IT_number 14
_space_group_name_Hall '-P 2ybc'
_space_group_name_H-M_alt 'P 1 21/c 1'
_symmetry_space_group_name_Hall '-P 2ybc'
_symmetry_space_group_name_H-M 'P 1 21/c 1'
_atom_sites_solution_hydrogens geom
_atom_sites_solution_primary direct
_atom_sites_solution_secondary difmap
_audit_creation_date 2015-02-03
_audit_creation_method
;
Olex2 1.2
(compiled 2015.01.06 svn.r3123 for OlexSys, GUI svn.r4979)
;
_cell_angle_alpha 90.00
_cell_angle_beta 93.530(2)
_cell_angle_gamma 90.00
_cell_formula_units_Z 4
_cell_length_a 22.2186(16)
_cell_length_b 5.3982(4)
_cell_length_c 16.8604(12)
_cell_measurement_temperature 293(2)
_cell_volume 2018.4(3)
_computing_molecular_graphics 'Olex2 (Dolomanov et al., 2009)'
_computing_publication_material 'Olex2 (Dolomanov et al., 2009)'
_computing_structure_refinement 'ShelXL (Sheldrick, 2008)'
_computing_structure_solution 'ShelXS (Sheldrick, 2008)'
_diffrn_ambient_temperature 373.3
_diffrn_measured_fraction_theta_full 0.991
_diffrn_measured_fraction_theta_max 0.991
_diffrn_radiation_monochromator graphite
_diffrn_radiation_type MoK\a
_diffrn_radiation_wavelength 0.71075
_diffrn_reflns_av_R_equivalents 0.0641
_diffrn_reflns_av_unetI/netI 0.0426
_diffrn_reflns_limit_h_max 28
_diffrn_reflns_limit_h_min -28
_diffrn_reflns_limit_k_max 7
_diffrn_reflns_limit_k_min -6
_diffrn_reflns_limit_l_max 21
_diffrn_reflns_limit_l_min -21
_diffrn_reflns_number 21173
_diffrn_reflns_theta_full 27.49
_diffrn_reflns_theta_max 27.49
_diffrn_reflns_theta_min 2.54
_diffrn_source 'fine-focus sealed tube'
_exptl_absorpt_coefficient_mu 6.012
_exptl_absorpt_correction_T_max 1.000
_exptl_absorpt_correction_T_min 0.669
_exptl_absorpt_correction_type multi-scan
_exptl_crystal_colour 'clear bluish green'
_exptl_crystal_colour_lustre clear
_exptl_crystal_colour_modifier bluish
_exptl_crystal_colour_primary green
_exptl_crystal_density_diffrn 2.159
_exptl_crystal_density_method 'not measured'
_exptl_crystal_description needle
_exptl_crystal_F_000 1280
_exptl_crystal_size_max 0.24
_exptl_crystal_size_mid 0.05
_exptl_crystal_size_min 0.01
_refine_diff_density_max 7.146
_refine_diff_density_min -0.876
_refine_diff_density_rms 0.274
_refine_ls_extinction_method none
_refine_ls_goodness_of_fit_ref 1.028
_refine_ls_hydrogen_treatment mixed
_refine_ls_matrix_type full
_refine_ls_number_parameters 290
_refine_ls_number_reflns 4558
_refine_ls_number_restraints 6
_refine_ls_restrained_S_all 1.028
_refine_ls_R_factor_all 0.0754
_refine_ls_R_factor_gt 0.0651
_refine_ls_shift/su_max 0.000
_refine_ls_shift/su_mean 0.000
_refine_ls_structure_factor_coef Fsqd
_refine_ls_weighting_details 'calc w=1/[\s^2^(Fo^2^)+(0.1235P)^2^+0.0000P] where P=(Fo^2^+2Fc^2^)/3'
_refine_ls_weighting_scheme calc
_refine_ls_wR_factor_gt 0.1591
_refine_ls_wR_factor_ref 0.1670
_reflns_number_gt 3717
_reflns_number_total 4558
_reflns_threshold_expression >2sigma(I)
_cod_data_source_file ic5b00322_si_003.cif
_cod_data_source_block shelx
_cod_database_code 4343196
_olex2_refinement_description
;
1. Fixed Uiso
 At 1.2 times of:
  All C(H) groups, All C(H,H) groups
 At 1.5 times of:
  All C(H,H,H) groups, All O(H) groups, All O(H,H) groups
2. Restrained distances
 O5-H5
 0.85 with sigma of 0.01
 O6-H6
 0.85 with sigma of 0.01
 C1-H5
 1.909627 with sigma of 0.02
 Cu2-H5
 2.518554 with sigma of 0.02
 C4-H6
 1.913705 with sigma of 0.02
 Cu2-H6
 2.950147 with sigma of 0.02
3. Others
 Sof(C19)=Sof(H19)=Sof(C22)=Sof(H22)=Sof(H24)=Sof(C43)=Sof(H43)=Sof(C48)=
 Sof(H48)=1-FVAR(1)
 Sof(C17)=Sof(H17)=Sof(C21)=Sof(H21)=Sof(H24A)=Sof(C30)=Sof(H30)=Sof(C66)=
 Sof(H66)=FVAR(1)
4.a Rotating group:
 O7(H7A,H7B)
4.b Aromatic/amide H refined with riding coordinates:
 C17(H17), C19(H19), C21(H21), C22(H22), C23(H23), C24(H24A), C24(H24),
 C30(H30), C31(H31), C39(H39), C43(H43), C48(H48), C54(H54), C59(H59), C66(H66)
4.c Idealised Me refined as rotating group:
 C1(H1A,H1B,H1C), C4(H4A,H4B,H4C)
;
_olex2_submission_special_instructions 'No special instructions were received'

loop_
_space_group_symop_id
_space_group_symop_operation_xyz
1 'x, y, z'
2 '-x, y+1/2, -z+1/2'
3 '-x, -y, -z'
4 'x, -y-1/2, z-1/2'

loop_
_atom_site_label
_atom_site_type_symbol
_atom_site_fract_x
_atom_site_fract_y
_atom_site_fract_z
_atom_site_U_iso_or_equiv
_atom_site_adp_type
_atom_site_occupancy
_atom_site_calc_flag
_atom_site_disorder_assembly
_atom_site_disorder_group
_atom_site_refinement_flags_posn
Se1 Se 0.31326(2) 0.30387(8) 0.17204(3) 0.01378(17) Uani 1 d . . .
Se2 Se 0.16335(2) 0.32494(8) 0.11656(3) 0.01471(17) Uani 1 d . . .
Cu1 Cu 0.23696(3) 0.81626(10) 0.14462(4) 0.01418(19) Uani 1 d . . .
Cu2 Cu 0.25324(3) 0.81170(11) -0.10415(4) 0.0179(2) Uani 1 d . . D
Cl1 Cl 0.18440(6) 0.8246(2) -0.00893(7) 0.0192(3) Uani 1 d . . .
Cl2 Cl 0.30704(6) 0.7083(2) -0.21000(7) 0.0190(3) Uani 1 d . . .
O7 O 0.30171(18) 0.5770(7) -0.0412(2) 0.0216(8) Uani 1 d . . .
H7A H 0.3387 0.6273 -0.0355 0.032 Uiso 1 d . . GR
H7B H 0.3012 0.4338 -0.0642 0.032 Uiso 1 d . . GR
O1 O 0.28650(17) 0.5363(7) 0.1109(2) 0.0175(7) Uani 1 d . . .
O5 O 0.2077(2) 1.0501(8) -0.1706(2) 0.0306(10) Uani 1 d . . D
H5 H 0.200(3) 1.029(8) -0.2204(9) 0.046 Uiso 1 d . . DR
O3 O 0.17645(17) 0.5755(6) 0.1783(2) 0.0167(7) Uani 1 d . . .
O2 O 0.30177(17) 0.0473(6) 0.11353(19) 0.0167(7) Uani 1 d . . .
O4 O 0.18692(17) 1.0891(7) 0.1771(2) 0.0181(8) Uani 1 d . . .
O6 O 0.31825(18) 1.0909(7) -0.0417(2) 0.0208(8) Uani 1 d . . D
H6 H 0.3158(11) 1.157(8) 0.0046(16) 0.031 Uiso 1 d . . DR
C1 C 0.1703(3) 1.2519(10) -0.1452(3) 0.0222(12) Uani 1 d . . D
H1A H 0.1707 1.3843 -0.1832 0.033 Uiso 1 calc . . GR
H1B H 0.1858 1.3109 -0.0942 0.033 Uiso 1 calc . . GR
H1C H 0.1298 1.1942 -0.1413 0.033 Uiso 1 calc . . GR
C4 C 0.3820(3) 1.0631(11) -0.0527(3) 0.0266(12) Uani 1 d . . D
H4A H 0.3894 1.0902 -0.1075 0.040 Uiso 1 calc . . GR
H4B H 0.3946 0.8988 -0.0375 0.040 Uiso 1 calc . . GR
H4C H 0.4043 1.1818 -0.0203 0.040 Uiso 1 calc . . GR
C16 C 0.0782(3) 0.2956(10) 0.1260(3) 0.0197(11) Uani 1 d . . .
C17 C 0.0568(5) 0.081(2) 0.1685(6) 0.022(2) Uani 0.514(8) d A 2 .
H17 H 0.0830 -0.0365 0.1917 0.026 Uiso 0.514(8) calc A 2 R
C19 C 0.0399(5) 0.446(2) 0.0852(6) 0.022(3) Uani 0.486(8) d A 2 .
H19 H 0.0548 0.5694 0.0532 0.026 Uiso 0.486(8) calc A 2 R
C21 C -0.0060(5) 0.063(2) 0.1718(7) 0.029(3) Uani 0.514(8) d A 2 .
H21 H -0.0229 -0.0689 0.1981 0.034 Uiso 0.514(8) calc A 2 R
C22 C -0.0217(5) 0.420(2) 0.0905(7) 0.025(3) Uani 0.486(8) d A 2 .
H22 H -0.0471 0.5276 0.0612 0.030 Uiso 0.486(8) calc A 2 R
C23 C 0.4994(3) 0.1970(10) 0.1744(4) 0.0228(12) Uani 1 d . . .
H23 H 0.5269 0.0802 0.1951 0.027 Uiso 1 calc . . R
C24 C -0.0454(3) 0.2567(15) 0.1332(4) 0.0357(15) Uani 1 d . . .
H24A H -0.0866 0.2584 0.1401 0.043 Uiso 0.514(8) calc A 2 R
H24 H -0.0860 0.2274 0.1405 0.043 Uiso 0.486(8) calc A 1 R
C30 C 0.0470(5) 0.482(2) 0.1702(6) 0.024(2) Uani 0.514(8) d A 1 .
H30 H 0.0686 0.6096 0.1959 0.029 Uiso 0.514(8) calc A 1 R
C31 C 0.4383(3) 0.1692(10) 0.1857(3) 0.0211(11) Uani 1 d . . .
H31 H 0.4247 0.0323 0.2129 0.025 Uiso 1 calc . . R
C36 C 0.3977(2) 0.3477(9) 0.1561(3) 0.0166(10) Uani 1 d . . .
C39 C 0.4788(3) 0.5796(11) 0.1035(3) 0.0240(12) Uani 1 d . . .
H39 H 0.4925 0.7153 0.0759 0.029 Uiso 1 calc . . R
C43 C 0.0464(5) 0.124(2) 0.0840(6) 0.019(2) Uani 0.486(8) d A 1 .
H43 H 0.0659 0.0130 0.0522 0.023 Uiso 0.486(8) calc A 1 R
C48 C -0.0165(5) 0.114(2) 0.0883(7) 0.021(3) Uani 0.486(8) d A 1 .
H48 H -0.0381 -0.0022 0.0573 0.026 Uiso 0.486(8) calc A 1 R
C54 C 0.4172(2) 0.5571(10) 0.1159(3) 0.0202(11) Uani 1 d . . .
H54 H 0.3900 0.6785 0.0979 0.024 Uiso 1 calc . . R
C59 C 0.5196(3) 0.3991(11) 0.1324(3) 0.0235(11) Uani 1 d . . .
H59 H 0.5603 0.4143 0.1234 0.028 Uiso 1 calc . . R
C66 C -0.0140(5) 0.470(2) 0.1737(7) 0.028(3) Uani 0.514(8) d A 1 .
H66 H -0.0352 0.5899 0.2003 0.033 Uiso 0.514(8) calc A 1 R

loop_
_atom_site_aniso_label
_atom_site_aniso_U_11
_atom_site_aniso_U_22
_atom_site_aniso_U_33
_atom_site_aniso_U_23
_atom_site_aniso_U_13
_atom_site_aniso_U_12
Se1 0.0198(3) 0.0136(3) 0.0080(3) 0.00009(16) 0.00133(19) -0.00048(17)
Se2 0.0216(3) 0.0122(3) 0.0104(3) -0.00025(16) 0.0016(2) -0.00042(17)
Cu1 0.0204(4) 0.0113(4) 0.0111(3) 0.0001(2) 0.0031(3) -0.0002(2)
Cu2 0.0265(4) 0.0180(4) 0.0092(3) 0.0015(2) 0.0024(3) 0.0026(2)
Cl1 0.0262(7) 0.0201(7) 0.0114(6) 0.0006(4) 0.0025(5) -0.0003(5)
Cl2 0.0276(7) 0.0202(7) 0.0094(6) -0.0007(4) 0.0029(5) 0.0041(5)
O7 0.031(2) 0.0177(19) 0.0159(18) 0.0013(15) 0.0032(15) 0.0034(15)
O1 0.026(2) 0.0149(18) 0.0113(16) 0.0014(13) 0.0008(13) 0.0004(14)
O5 0.050(3) 0.029(2) 0.0133(18) -0.0004(16) 0.0058(17) 0.021(2)
O3 0.029(2) 0.0089(17) 0.0128(16) -0.0032(13) 0.0034(14) -0.0025(14)
O2 0.027(2) 0.0129(17) 0.0100(16) -0.0014(13) 0.0033(13) -0.0007(14)
O4 0.031(2) 0.0126(18) 0.0107(16) 0.0034(14) 0.0029(14) 0.0072(14)
O6 0.030(2) 0.0193(19) 0.0137(17) 0.0007(15) 0.0068(14) -0.0017(15)
C1 0.030(3) 0.014(2) 0.023(3) 0.002(2) 0.004(2) 0.010(2)
C4 0.032(3) 0.028(3) 0.020(3) -0.006(2) 0.005(2) -0.001(2)
C16 0.019(3) 0.024(3) 0.015(3) 0.001(2) 0.001(2) -0.002(2)
C17 0.024(6) 0.020(6) 0.021(5) -0.002(4) 0.003(4) 0.004(4)
C19 0.030(6) 0.021(6) 0.014(5) 0.002(4) -0.004(4) 0.008(4)
C21 0.021(6) 0.025(6) 0.040(7) -0.007(5) 0.003(5) -0.011(4)
C22 0.027(6) 0.025(6) 0.024(6) 0.004(5) -0.005(5) 0.004(5)
C23 0.021(3) 0.021(3) 0.027(3) -0.002(2) 0.000(2) 0.005(2)
C24 0.019(3) 0.061(4) 0.027(3) -0.001(3) -0.003(3) -0.008(3)
C30 0.032(6) 0.025(6) 0.017(5) 0.004(4) 0.003(4) 0.001(4)
C31 0.027(3) 0.020(3) 0.016(3) 0.003(2) -0.002(2) 0.002(2)
C36 0.018(3) 0.017(2) 0.015(2) -0.0050(19) 0.0001(19) 0.0040(18)
C39 0.030(3) 0.019(3) 0.023(3) 0.004(2) 0.004(2) -0.006(2)
C43 0.026(6) 0.018(5) 0.014(5) -0.004(4) -0.002(4) 0.001(4)
C48 0.026(6) 0.013(5) 0.024(6) 0.001(4) -0.005(4) -0.013(4)
C54 0.026(3) 0.017(3) 0.018(2) 0.004(2) 0.000(2) 0.002(2)
C59 0.020(3) 0.027(3) 0.025(3) -0.004(2) 0.004(2) -0.001(2)
C66 0.025(6) 0.024(6) 0.034(6) 0.000(5) -0.002(5) 0.000(4)

loop_
_atom_type_symbol
_atom_type_description
_atom_type_scat_dispersion_real
_atom_type_scat_dispersion_imag
_atom_type_scat_source
C C 0.0033 0.0016 'International Tables Vol C Tables 4.2.6.8 and 6.1.1.4'
Cl Cl 0.1484 0.1585 'International Tables Vol C Tables 4.2.6.8 and 6.1.1.4'
Cu Cu 0.3201 1.2651 'International Tables Vol C Tables 4.2.6.8 and 6.1.1.4'
O O 0.0106 0.0060 'International Tables Vol C Tables 4.2.6.8 and 6.1.1.4'
Se Se -0.0929 2.2259 'International Tables Vol C Tables 4.2.6.8 and 6.1.1.4'
H H 0.0000 0.0000 'International Tables Vol C Tables 4.2.6.8 and 6.1.1.4'

loop_
_geom_angle_atom_site_label_1
_geom_angle_atom_site_label_2
_geom_angle_atom_site_label_3
_geom_angle
_geom_angle_site_symmetry_1
_geom_angle_site_symmetry_3
O1 Se1 O2 102.29(17) . .
O1 Se1 C36 97.5(2) . .
O2 Se1 C36 97.52(19) . .
O3 Se2 C16 98.4(2) . .
O4 Se2 O3 101.08(18) 1_545 .
O4 Se2 C16 99.1(2) 1_545 .
O1 Cu1 O3 88.88(15) . .
O1 Cu1 O2 88.78(15) . 1_565
O3 Cu1 O2 176.75(15) . 1_565
O4 Cu1 O1 179.02(16) . .
O4 Cu1 O3 90.37(16) . .
O4 Cu1 O2 91.99(15) . 1_565
Cl1 Cu2 O6 95.00(10) . .
Cl2 Cu2 Cl1 164.57(6) . .
Cl2 Cu2 O6 100.04(10) . .
O7 Cu2 Cl1 90.48(12) . .
O7 Cu2 Cl2 88.18(12) . .
O7 Cu2 O5 177.28(18) . .
O7 Cu2 O6 82.25(16) . .
O5 Cu2 Cl1 92.16(13) . .
O5 Cu2 Cl2 89.44(12) . .
O5 Cu2 O6 96.88(17) . .
Cu2 O7 H7A 110.4 . .
Cu2 O7 H7B 110.3 . .
H7A O7 H7B 108.4 . .
Se1 O1 Cu1 124.68(19) . .
Cu2 O5 H5 122.5(16) . .
C1 O5 Cu2 127.8(3) . .
C1 O5 H5 108.3(15) . .
Se2 O3 Cu1 115.85(19) . .
Se1 O2 Cu1 115.99(18) . 1_545
Se2 O4 Cu1 124.1(2) 1_565 .
Cu2 O6 H6 127.7(18) . .
C4 O6 Cu2 117.8(3) . .
C4 O6 H6 106.0(17) . .
O5 C1 H1A 109.5 . .
O5 C1 H1B 109.5 . .
O5 C1 H1C 109.5 . .
H1A C1 H1B 109.5 . .
H1A C1 H1C 109.5 . .
H1B C1 H1C 109.5 . .
O6 C4 H4A 109.5 . .
O6 C4 H4B 109.5 . .
O6 C4 H4C 109.5 . .
H4A C4 H4B 109.5 . .
H4A C4 H4C 109.5 . .
H4B C4 H4C 109.5 . .
C17 C16 Se2 117.4(5) . .
C19 C16 Se2 120.5(6) . .
C19 C16 C17 121.4(8) . .
C19 C16 C30 62.2(7) . .
C19 C16 C43 81.4(8) . .
C30 C16 Se2 119.3(6) . .
C30 C16 C17 96.9(7) . .
C43 C16 Se2 120.3(6) . .
C43 C16 C17 62.2(7) . .
C43 C16 C30 119.9(8) . .
C16 C17 H17 122.3 . .
C21 C17 C16 115.4(9) . .
C21 C17 H17 122.3 . .
C16 C19 H19 119.8 . .
C16 C19 C22 120.4(10) . .
C22 C19 H19 119.8 . .
C17 C21 H21 120.2 . .
C17 C21 C24 119.7(10) . .
C24 C21 H21 120.2 . .
C19 C22 H22 118.2 . .
C24 C22 C19 123.5(10) . .
C24 C22 H22 118.2 . .
C31 C23 H23 119.9 . .
C59 C23 H23 119.9 . .
C59 C23 C31 120.2(5) . .
C21 C24 H24A 120.7 . .
C21 C24 H24 111.8 . .
C21 C24 C66 95.5(7) . .
C22 C24 C21 118.7(9) . .
C22 C24 H24A 120.7 . .
C22 C24 H24 129.1 . .
C22 C24 C48 80.9(9) . .
C22 C24 C66 61.7(8) . .
H24A C24 H24 10.4 . .
C48 C24 C21 62.1(8) . .
C48 C24 H24A 127.8 . .
C48 C24 H24 120.0 . .
C48 C24 C66 119.9(8) . .
C66 C24 H24A 111.8 . .
C66 C24 H24 120.0 . .
C16 C30 H30 120.2 . .
C66 C30 C16 119.7(10) . .
C66 C30 H30 120.2 . .
C23 C31 H31 120.2 . .
C23 C31 C36 119.5(5) . .
C36 C31 H31 120.2 . .
C31 C36 Se1 118.7(4) . .
C31 C36 C54 121.3(5) . .
C54 C36 Se1 120.0(4) . .
C54 C39 H39 119.8 . .
C59 C39 H39 119.8 . .
C59 C39 C54 120.4(5) . .
C16 C43 H43 120.2 . .
C16 C43 C48 119.6(10) . .
C48 C43 H43 120.2 . .
C24 C48 C43 122.9(9) . .
C24 C48 H48 118.6 . .
C43 C48 H48 118.6 . .
C36 C54 C39 118.4(5) . .
C36 C54 H54 120.8 . .
C39 C54 H54 120.8 . .
C23 C59 C39 120.1(5) . .
C23 C59 H59 119.9 . .
C39 C59 H59 119.9 . .
C24 C66 H66 121.4 . .
C30 C66 C24 117.2(10) . .
C30 C66 H66 121.4 . .

loop_
_geom_bond_atom_site_label_1
_geom_bond_atom_site_label_2
_geom_bond_distance
_geom_bond_site_symmetry_2
Se1 O1 1.707(3) .
Se1 O2 1.710(3) .
Se1 C36 1.926(5) .
Se2 O3 1.720(3) .
Se2 O4 1.694(3) 1_545
Se2 C16 1.916(6) .
Cu1 O1 1.974(4) .
Cu1 O3 1.978(4) .
Cu1 O2 1.999(4) 1_565
Cu1 O4 1.944(4) .
Cu2 Cl1 2.2857(15) .
Cu2 Cl2 2.2777(14) .
Cu2 O7 1.937(4) .
Cu2 O5 1.948(4) .
Cu2 O6 2.298(4) .
O7 H7A 0.8651 .
O7 H7B 0.8650 .
O5 H5 0.853(9) .
O5 C1 1.451(6) .
O2 Cu1 1.999(4) 1_545
O4 Se2 1.694(3) 1_565
O6 H6 0.863(10) .
O6 C4 1.448(7) .
C1 H1A 0.9600 .
C1 H1B 0.9600 .
C1 H1C 0.9600 .
C4 H4A 0.9600 .
C4 H4B 0.9600 .
C4 H4C 0.9600 .
C16 C17 1.457(12) .
C16 C19 1.336(11) .
C16 C30 1.454(13) .
C16 C43 1.338(12) .
C17 H17 0.9300 .
C17 C21 1.403(15) .
C19 H19 0.9300 .
C19 C22 1.384(17) .
C21 H21 0.9300 .
C21 C24 1.488(15) .
C22 H22 0.9300 .
C22 C24 1.274(15) .
C23 H23 0.9300 .
C23 C31 1.392(8) .
C23 C59 1.391(8) .
C24 H24A 0.9300 .
C24 H24 0.9300 .
C24 C48 1.281(15) .
C24 C66 1.491(13) .
C30 H30 0.9300 .
C30 C66 1.363(16) .
C31 H31 0.9300 .
C31 C36 1.392(7) .
C36 C54 1.400(8) .
C39 H39 0.9300 .
C39 C54 1.402(8) .
C39 C59 1.398(8) .
C43 H43 0.9300 .
C43 C48 1.406(16) .
C48 H48 0.9300 .
C54 H54 0.9300 .
C59 H59 0.9300 .
C66 H66 0.9300 .

loop_
_geom_torsion_atom_site_label_1
_geom_torsion_atom_site_label_2
_geom_torsion_atom_site_label_3
_geom_torsion_atom_site_label_4
_geom_torsion
_geom_torsion_site_symmetry_1
_geom_torsion_site_symmetry_4
Se1 C36 C54 C39 -178.3(4) . .
Se2 C16 C17 C21 -178.2(7) . .
Se2 C16 C19 C22 178.2(8) . .
Se2 C16 C30 C66 176.6(8) . .
Se2 C16 C43 C48 -176.6(8) . .
Cl1 Cu2 O5 C1 31.5(5) . .
Cl1 Cu2 O6 C4 148.9(3) . .
Cl2 Cu2 O5 C1 -163.9(5) . .
Cl2 Cu2 O6 C4 -27.7(4) . .
O7 Cu2 O5 C1 -135(3) . .
O7 Cu2 O6 C4 59.1(4) . .
O1 Se1 O2 Cu1 -109.5(2) . 1_545
O1 Se1 C36 C31 -170.1(4) . .
O1 Se1 C36 C54 10.5(4) . .
O1 Cu1 O3 Se2 -39.8(2) . .
O1 Cu1 O4 Se2 -85(8) . 1_565
O5 Cu2 O6 C4 -118.3(4) . .
O3 Se2 C16 C17 -110.6(6) . .
O3 Se2 C16 C19 79.0(7) . .
O3 Se2 C16 C30 5.8(6) . .
O3 Se2 C16 C43 177.2(7) . .
O3 Cu1 O1 Se1 -58.7(2) . .
O3 Cu1 O4 Se2 -124.8(2) . 1_565
O2 Se1 O1 Cu1 138.2(2) . .
O2 Se1 C36 C31 -66.6(4) . .
O2 Se1 C36 C54 114.0(4) . .
O2 Cu1 O1 Se1 119.0(2) 1_565 .
O2 Cu1 O3 Se2 -84(2) 1_565 .
O2 Cu1 O4 Se2 57.4(3) 1_565 1_565
O4 Se2 O3 Cu1 116.4(2) 1_545 .
O4 Se2 C16 C17 -7.9(6) 1_545 .
O4 Se2 C16 C19 -178.3(6) 1_545 .
O4 Se2 C16 C30 108.6(6) 1_545 .
O4 Se2 C16 C43 -80.1(7) 1_545 .
O4 Cu1 O1 Se1 -98(8) . .
O4 Cu1 O3 Se2 139.5(2) . .
O6 Cu2 O5 C1 -63.8(5) . .
C16 Se2 O3 Cu1 -142.6(2) . .
C16 C17 C21 C24 0.2(14) . .
C16 C19 C22 C24 0.2(18) . .
C16 C30 C66 C24 1.9(14) . .
C16 C43 C48 C24 -2.4(17) . .
C17 C16 C19 C22 8.1(14) . .
C17 C16 C30 C66 -56.6(11) . .
C17 C16 C43 C48 76.3(11) . .
C17 C21 C24 C22 7.5(15) . .
C17 C21 C24 C48 68.0(11) . .
C17 C21 C24 C66 -53.1(12) . .
C19 C16 C17 C21 -7.8(13) . .
C19 C16 C30 C66 65.4(11) . .
C19 C16 C43 C48 -56.2(11) . .
C19 C22 C24 C21 -7.9(17) . .
C19 C22 C24 C48 -59.1(13) . .
C19 C22 C24 C66 72.2(12) . .
C21 C24 C48 C43 -69.8(11) . .
C21 C24 C66 C30 51.5(11) . .
C22 C24 C48 C43 59.5(12) . .
C22 C24 C66 C30 -68.3(11) . .
C23 C31 C36 Se1 179.7(4) . .
C23 C31 C36 C54 -0.9(8) . .
C30 C16 C17 C21 53.7(11) . .
C30 C16 C19 C22 -72.5(11) . .
C30 C16 C43 C48 -5.3(14) . .
C31 C23 C59 C39 2.2(9) . .
C31 C36 C54 C39 2.3(8) . .
C36 Se1 O1 Cu1 -122.4(3) . .
C36 Se1 O2 Cu1 151.0(2) . 1_545
C43 C16 C17 C21 -66.5(10) . .
C43 C16 C19 C22 58.0(11) . .
C43 C16 C30 C66 5.2(14) . .
C48 C24 C66 C30 -9.4(15) . .
C54 C39 C59 C23 -0.7(8) . .
C59 C23 C31 C36 -1.4(8) . .
C59 C39 C54 C36 -1.5(8) . .
C66 C24 C48 C43 9.8(16) . .
